data_9009825
loop_
_publ_author_name
'Cozzupoli, D.'
'Grubessi, O.'
'Mottana, A.'
'Zanazzi, P. F.'

_publ_section_title
;
 Cyrilovite from Italy: structure and crystal chemistry
;
_journal_name_full 'Mineralogy and Petrology'
_journal_page_first 1
_journal_page_last 14
_journal_paper_doi 10.1007/BF01163154
_journal_volume 37
_journal_year 1987
_chemical_compound_source 'Bosa, Sardinia, Italy'
_chemical_formula_sum 'Fe3 H8 Na O14 P2'
_chemical_name_mineral Cyrilovite
_space_group_IT_number 92
_symmetry_space_group_name_Hall 'P 4abw 2nw'
_symmetry_space_group_name_H-M 'P 41 21 2'
_cell_angle_alpha 90
_cell_angle_beta 90
_cell_angle_gamma 90
_cell_formula_units_Z 4
_cell_length_a 7.313
_cell_length_b 7.313
_cell_length_c 19.3150
_cell_volume 1032.966
_database_code_amcsd 0014614
_exptl_crystal_density_diffrn 3.116
_cod_original_formula_sum 'Na Fe3 P2 O14 H8'
_cod_database_code 9009825

loop_
_space_group_symop_operation_xyz
x,y,z
y,x,-z
1/2-y,1/2+x,1/4+z
1/2-x,1/2+y,1/4-z
-x,-y,1/2+z
-y,-x,1/2-z
1/2+y,1/2-x,3/4+z
1/2+x,1/2-y,3/4-z

loop_
_atom_site_aniso_label
_atom_site_aniso_U_11
_atom_site_aniso_U_22
_atom_site_aniso_U_33
_atom_site_aniso_U_12
_atom_site_aniso_U_13
_atom_site_aniso_U_23
Na 0.02080 0.02080 0.02390 0.01040 -0.00210 0.00210
Fe1 0.00700 0.00440 0.01870 0.00030 0.00060 -0.00060
Fe2 0.00490 0.00490 0.01810 -0.00110 0.00120 -0.00120
P 0.00550 0.00670 0.01560 -0.00060 -0.00060 0.00100
O2 0.00780 0.01220 0.02410 -0.00350 0.00850 -0.00130
O3 0.01590 0.01080 0.03070 0.00280 0.00370 0.00000
O4 0.00940 0.01040 0.01690 0.00270 0.00480 0.00430
O-H5 0.01650 0.01220 0.01490 -0.00420 0.00110 0.00270
O6 0.02040 0.00990 0.02320 -0.00610 -0.00710 0.00220
O-H7 0.01200 0.00280 0.02090 -0.00160 -0.00040 0.00510
Wat1 0.00970 0.01920 0.02280 0.00120 -0.00210 0.01190

loop_
_atom_site_label
_atom_site_fract_x
_atom_site_fract_y
_atom_site_fract_z
_atom_site_type_symbol
_atom_site_attached_hydrogens
Na 0.37550 0.37550 0.50000 Na 0
Fe1 0.39530 0.10820 0.25770 Fe 0
Fe2 0.10350 0.10350 0.00000 Fe 0
P 0.14110 0.36600 0.35020 P 0
O2 0.29500 0.50650 0.33870 O 0
O3 0.19810 0.18010 0.31970 O 0
O4 0.10580 0.34870 0.42850 O 0
O-H5 0.13790 0.35290 -0.04310 O 1
O6 0.17540 0.02530 0.18880 O 0
O-H7 0.41060 0.34920 0.21090 O 1
Wat1 -0.03310 0.42520 0.31390 O 2

loop_
_cod_changelog_entry_id
_cod_changelog_entry_author
_cod_changelog_entry_date
_cod_changelog_entry_text
1
;cod-tools version 3.8.0
Id: cif_guess_AMCSD_atom_types 9574 2023-05-10 09:00:05Z saulius
;
2023-05-10T18:52:12+03:00
;Derived atom types and hydrogen counts
from atom names that follow the AMCSD naming convention
(Wat == water, O-H == hydroxyl).
;
2
;cod-tools version 3.10.1
Id: cif_fix_AMCSD_aniso_labels 10200 2024-08-01 14:09:44Z saulius
;
2024-08-02T12:21:24+03:00
;Changed the following '_atom_site_aniso_label' values:
'OH5' -> 'O-H5'
'OH7' -> 'O-H7'
;

loop_
_cod_related_entry_id
_cod_related_entry_database
_cod_related_entry_code
1 AMCSD 0014614
